data_4321091
loop_
_publ_author_name
'Mooshin Moon'
'Inhoe Kim'
'Myoung Soo Lah'

_publ_section_title
;
 Three-Dimensional Framework Constructed Using Nanometer-Sized
 Metallamacrocycle as a Secondary Building Unit
;
_journal_name_full 'Inorganic Chemistry'
_journal_page_first 2710
_journal_page_last 2711
_journal_paper_doi 10.1021/ic991079f
_journal_volume 39
_journal_year 2000
_chemical_formula_sum 'C63 H89 Mn3 N16 O17'
_chemical_formula_weight 1507.32
_chemical_name_systematic
; 
 ? 
;
_space_group_IT_number 88
_symmetry_cell_setting tetragonal
_symmetry_space_group_name_Hall '-I 4ad'
_symmetry_space_group_name_H-M 'I 41/a :2'
_atom_sites_solution_hydrogens geom
_atom_sites_solution_primary direct
_atom_sites_solution_secondary difmap
_audit_creation_method SHELXL-97
_cell_angle_alpha 90.00
_cell_angle_beta 90.00
_cell_angle_gamma 90.00
_cell_formula_units_Z 16
_cell_length_a 40.352(13)
_cell_length_b 40.352(13)
_cell_length_c 17.813(8)
_cell_measurement_reflns_used 25
_cell_measurement_temperature 190(1)
_cell_measurement_theta_max 20
_cell_measurement_theta_min 13
_cell_volume 29005(19)
_computing_structure_refinement 'SHELXL-97 (Sheldrick, 1997)'
_computing_structure_solution 'SHELXS-97 (Sheldrick, 1990)'
_diffrn_ambient_temperature 190(1)
_diffrn_measured_fraction_theta_full 0.414
_diffrn_measured_fraction_theta_max 0.414
_diffrn_radiation_monochromator graphite
_diffrn_radiation_source 'fine-focus sealed tube'
_diffrn_radiation_type MoK\a
_diffrn_radiation_wavelength 0.71073
_diffrn_reflns_av_R_equivalents 0.0373
_diffrn_reflns_av_sigmaI/netI 0.0312
_diffrn_reflns_limit_h_max 38
_diffrn_reflns_limit_h_min 0
_diffrn_reflns_limit_k_max 38
_diffrn_reflns_limit_k_min 0
_diffrn_reflns_limit_l_max 17
_diffrn_reflns_limit_l_min 0
_diffrn_reflns_number 6177
_diffrn_reflns_theta_full 20.01
_diffrn_reflns_theta_max 20.01
_diffrn_reflns_theta_min 1.61
_exptl_absorpt_coefficient_mu 0.591
_exptl_crystal_colour dark_brown
_exptl_crystal_density_diffrn 1.381
_exptl_crystal_density_method 'not measured'
_exptl_crystal_F_000 12640
_exptl_crystal_size_max 1.00
_exptl_crystal_size_mid 0.65
_exptl_crystal_size_min 0.30
_refine_diff_density_max 0.547
_refine_diff_density_min -0.577
_refine_diff_density_rms 0.091
_refine_ls_extinction_method none
_refine_ls_goodness_of_fit_ref 1.044
_refine_ls_hydrogen_treatment mixed
_refine_ls_matrix_type full
_refine_ls_number_parameters 918
_refine_ls_number_reflns 5856
_refine_ls_number_restraints 0
_refine_ls_restrained_S_all 1.044
_refine_ls_R_factor_all 0.0939
_refine_ls_R_factor_gt 0.0822
_refine_ls_shift/su_max 7.382
_refine_ls_shift/su_mean 0.184
_refine_ls_structure_factor_coef Fsqd
_refine_ls_weighting_details 'w=1/[\s^2^(Fo^2^)+(0.1699P)^2^+206.4410P] where P=(Fo^2^+2Fc^2^)/3'
_refine_ls_weighting_scheme calc
_refine_ls_wR_factor_gt 0.2281
_refine_ls_wR_factor_ref 0.2421
_reflns_number_gt 4968
_reflns_number_total 5856
_reflns_threshold_expression >2sigma(I)
_cod_data_source_file ic991079f.cif
_cod_data_source_block complex1
_cod_depositor_comments
;
The following automatic conversions were performed:

'_refine_ls_weighting_scheme' value 'calc
w=1/[\s^2^(Fo^2^)+(0.1699P)^2^+206.4410P] where P=(Fo^2^+2Fc^2^)/3'
was changed to 'calc'. New tag '_refine_ls_weighting_details' was
created. The value of the new tag was set to
'w=1/[\s^2^(Fo^2^)+(0.1699P)^2^+206.4410P] where P=(Fo^2^+2Fc^2^)/3'.

Automatic conversion script
Id: cif_fix_values 3143 2015-03-26 13:38:13Z robertas 
;
_cod_original_cell_volume 29005(18)
_cod_original_sg_symbol_H-M 'I 41/a'
_cod_database_code 4321091

loop_
_symmetry_equiv_pos_as_xyz
'x, y, z'
'-x+1/2, -y, z+1/2'
'-y+3/4, x+1/4, z+1/4'
'y+3/4, -x+3/4, z+3/4'
'x+1/2, y+1/2, z+1/2'
'-x+1, -y+1/2, z+1'
'-y+5/4, x+3/4, z+3/4'
'y+5/4, -x+5/4, z+5/4'
'-x, -y, -z'
'x-1/2, y, -z-1/2'
'y-3/4, -x-1/4, -z-1/4'
'-y-3/4, x-3/4, -z-3/4'
'-x+1/2, -y+1/2, -z+1/2'
'x, y+1/2, -z'
'y-1/4, -x+1/4, -z+1/4'
'-y-1/4, x-1/4, -z-1/4'

loop_
_atom_site_label
_atom_site_type_symbol
_atom_site_fract_x
_atom_site_fract_y
_atom_site_fract_z
_atom_site_U_iso_or_equiv
_atom_site_adp_type
_atom_site_occupancy
_atom_site_calc_flag
_atom_site_refinement_flags
_atom_site_disorder_assembly
_atom_site_disorder_group
Mn1A Mn 0.72129(3) 0.36363(3) 0.28477(7) 0.0405(5) Uani 1 d . . .
O1A O 0.74144(16) 0.40168(15) 0.3197(3) 0.0493(17) Uani 1 d . . .
O2A O 0.80361(17) 0.36620(16) 0.1438(4) 0.0583(19) Uani 1 d . . .
O3A O 0.70641(15) 0.32279(16) 0.2395(3) 0.0492(17) Uani 1 d . . .
N1A N 0.75704(19) 0.35654(18) 0.2126(4) 0.0408(19) Uani 1 d . . .
N2A N 0.7547(2) 0.32621(19) 0.1745(4) 0.047(2) Uani 1 d . . .
C1A C 0.7668(2) 0.4191(2) 0.2903(5) 0.043(2) Uani 1 d . . .
C2A C 0.7866(2) 0.4078(2) 0.2300(5) 0.039(2) Uani 1 d . . .
C3A C 0.8121(2) 0.4284(2) 0.2033(5) 0.043(2) Uani 1 d . . .
H3A H 0.8249 0.4214 0.1629 0.052 Uiso 1 calc R . .
C4A C 0.8184(2) 0.4586(2) 0.2356(6) 0.053(3) Uani 1 d . . .
H4A H 0.8356 0.4718 0.2179 0.064 Uiso 1 calc R . .
C5A C 0.7991(3) 0.4692(3) 0.2940(6) 0.063(3) Uani 1 d . . .
H5A H 0.8031 0.4898 0.3158 0.075 Uiso 1 calc R . .
C6A C 0.7734(3) 0.4495(3) 0.3210(6) 0.055(3) Uani 1 d . . .
H6A H 0.7605 0.4571 0.3606 0.066 Uiso 1 calc R . .
C7A C 0.7823(2) 0.3758(2) 0.1936(5) 0.043(2) Uani 1 d . . .
C8A C 0.7275(3) 0.3108(2) 0.1925(6) 0.048(2) Uani 1 d . . .
C9A C 0.7217(3) 0.2769(3) 0.1625(8) 0.089(4) Uani 1 d . . .
H9A1 H 0.7199 0.2615 0.2035 0.107 Uiso 1 calc R . .
H9A2 H 0.7398 0.2706 0.1307 0.107 Uiso 1 calc R . .
H9A3 H 0.7015 0.2766 0.1340 0.107 Uiso 1 calc R . .
N3A N 0.6906(2) 0.3923(2) 0.2006(5) 0.059(2) Uani 1 d . . .
C10A C 0.6913(3) 0.3852(3) 0.1273(7) 0.093(4) Uani 1 d . . .
H10A H 0.7060 0.3691 0.1108 0.111 Uiso 1 calc R . .
C11A C 0.6715(4) 0.4004(5) 0.0752(7) 0.129(7) Uani 1 d . . .
H11A H 0.6732 0.3946 0.0248 0.155 Uiso 1 calc R . .
C12A C 0.6492(4) 0.4241(5) 0.0974(7) 0.135(8) Uani 1 d . . .
C13A C 0.6500(4) 0.4330(4) 0.1716(7) 0.116(6) Uani 1 d . . .
H13A H 0.6371 0.4505 0.1888 0.140 Uiso 1 calc R . .
C14A C 0.6700(3) 0.4158(3) 0.2202(6) 0.073(3) Uani 1 d . . .
H14A H 0.6688 0.4213 0.2709 0.087 Uiso 1 calc R . .
C15A C 0.6232(5) 0.4385(7) 0.0451(9) 0.174(10) Uani 1 d . . .
H15A H 0.6087 0.4209 0.0280 0.208 Uiso 1 calc R . .
H15B H 0.6099 0.4545 0.0723 0.208 Uiso 1 calc R . .
Mn1B Mn 0.79476(4) 0.32543(3) 0.08560(8) 0.0496(5) Uani 1 d . . .
O1B O 0.76764(18) 0.34809(16) 0.0188(4) 0.064(2) Uani 1 d . . .
O2B O 0.77166(18) 0.24906(17) -0.0617(3) 0.0592(19) Uani 1 d . . .
O3B O 0.82090(15) 0.29544(16) 0.1457(3) 0.0482(16) Uani 1 d . . .
N1B N 0.78699(19) 0.28448(19) 0.0327(4) 0.045(2) Uani 1 d . . .
N2B N 0.80267(18) 0.25630(18) 0.0634(4) 0.0420(19) Uani 1 d . . .
C1B C 0.7520(3) 0.3374(3) -0.0420(7) 0.063(3) Uani 1 d . . .
C2B C 0.7536(3) 0.3049(3) -0.0697(6) 0.060(3) Uani 1 d . . .
C3B C 0.7382(4) 0.2976(3) -0.1380(7) 0.098(4) Uani 1 d . . .
H3B H 0.7404 0.2764 -0.1580 0.118 Uiso 1 calc R . .
C4B C 0.7194(4) 0.3210(5) -0.1770(9) 0.128(6) Uani 1 d . . .
H4B H 0.7087 0.3158 -0.2218 0.153 Uiso 1 calc R . .
C5B C 0.7175(4) 0.3531(4) -0.1447(11) 0.119(6) Uani 1 d . . .
H5B H 0.7055 0.3694 -0.1696 0.143 Uiso 1 calc R . .
C6B C 0.7322(4) 0.3607(3) -0.0804(9) 0.091(4) Uani 1 d . . .
H6B H 0.7294 0.3818 -0.0602 0.109 Uiso 1 calc R . .
C7B C 0.7712(3) 0.2782(3) -0.0325(6) 0.053(3) Uani 1 d . . .
C8B C 0.8191(2) 0.2652(2) 0.1230(6) 0.048(3) Uani 1 d . . .
C9B C 0.8395(3) 0.2392(3) 0.1645(6) 0.062(3) Uani 1 d . . .
H9B1 H 0.8625 0.2455 0.1639 0.074 Uiso 1 calc R . .
H9B2 H 0.8370 0.2181 0.1403 0.074 Uiso 1 calc R . .
H9B3 H 0.8320 0.2376 0.2155 0.074 Uiso 1 calc R . .
O4B O 0.8416(3) 0.3375(2) 0.0237(6) 0.090(3) Uani 1 d . . .
N3B N 0.8983(4) 0.3411(5) 0.0167(12) 0.170(8) Uani 1 d . . .
C10B C 0.8698(5) 0.3310(5) 0.0469(10) 0.131(7) Uani 1 d . . .
H10B H 0.8712 0.3178 0.0895 0.157 Uiso 1 calc R . .
C11B C 0.9010(7) 0.3619(5) -0.0381(17) 0.27(2) Uani 1 d . . .
H11B H 0.8794 0.3700 -0.0517 0.322 Uiso 1 calc R . .
H11C H 0.9109 0.3511 -0.0805 0.322 Uiso 1 calc R . .
H11D H 0.9147 0.3802 -0.0229 0.322 Uiso 1 calc R . .
C12B C 0.9311(5) 0.3289(9) 0.052(2) 0.32(2) Uani 1 d . . .
H12A H 0.9493 0.3343 0.0199 0.390 Uiso 1 calc R . .
H12B H 0.9301 0.3054 0.0596 0.390 Uiso 1 calc R . .
H12C H 0.9342 0.3396 0.1001 0.390 Uiso 1 calc R . .
Mn1C Mn 0.78429(4) 0.21050(3) 0.00138(7) 0.0454(5) Uani 1 d . . .
O1C O 0.82524(18) 0.20118(17) -0.0411(4) 0.0600(19) Uani 1 d . . .
O2C O 0.81609(15) 0.13517(15) 0.1420(3) 0.0456(16) Uani 1 d . . .
O3C O 0.74230(17) 0.21303(16) 0.0543(3) 0.0539(18) Uani 1 d . . .
N1C N 0.7902(2) 0.17369(19) 0.0724(4) 0.043(2) Uani 1 d . . .
N2C N 0.76260(19) 0.1688(2) 0.1190(4) 0.046(2) Uani 1 d . . .
C1C C 0.8474(3) 0.1786(3) -0.0234(6) 0.057(3) Uani 1 d . . .
C2C C 0.8451(2) 0.1558(2) 0.0380(5) 0.047(3) Uani 1 d . . .
C3C C 0.8702(3) 0.1333(3) 0.0498(6) 0.056(3) Uani 1 d . . .
H3C H 0.8684 0.1187 0.0900 0.068 Uiso 1 calc R . .
C4C C 0.8979(3) 0.1316(3) 0.0041(8) 0.081(4) Uani 1 d . . .
H4C H 0.9146 0.1163 0.0138 0.097 Uiso 1 calc R . .
C5C C 0.9003(3) 0.1533(4) -0.0572(8) 0.087(4) Uani 1 d . . .
H5C H 0.9186 0.1524 -0.0888 0.105 Uiso 1 calc R . .
C6C C 0.8759(3) 0.1757(3) -0.0705(7) 0.083(4) Uani 1 d . . .
H6C H 0.8778 0.1897 -0.1118 0.099 Uiso 1 calc R . .
C7C C 0.8161(2) 0.1551(2) 0.0868(5) 0.042(2) Uani 1 d . . .
C8C C 0.7389(2) 0.1899(2) 0.1047(5) 0.045(2) Uani 1 d . . .
C9C C 0.7066(3) 0.1887(3) 0.1462(6) 0.068(3) Uani 1 d . . .
H9C1 H 0.7046 0.1677 0.1713 0.082 Uiso 1 calc R . .
H9C2 H 0.6887 0.1913 0.1114 0.082 Uiso 1 calc R . .
H9C3 H 0.7060 0.2062 0.1826 0.082 Uiso 1 calc R . .
N3C N 0.7585(3) 0.1798(2) -0.0882(5) 0.071(3) Uani 1 d . . .
C10C C 0.7686(4) 0.1497(3) -0.1072(6) 0.083(4) Uani 1 d . . .
H10C H 0.7884 0.1421 -0.0868 0.100 Uiso 1 calc R . .
C11C C 0.7513(5) 0.1285(4) -0.1563(8) 0.114(5) Uani 1 d . . .
H11E H 0.7599 0.1077 -0.1679 0.137 Uiso 1 calc R . .
C12C C 0.7225(5) 0.1385(4) -0.1863(9) 0.139(8) Uani 1 d . . .
C13C C 0.7112(4) 0.1694(4) -0.1646(9) 0.120(6) Uani 1 d . . .
H13C H 0.6913 0.1773 -0.1838 0.144 Uiso 1 calc R . .
C14C C 0.7291(4) 0.1889(4) -0.1150(7) 0.094(4) Uani 1 d . . .
H14C H 0.7201 0.2091 -0.0997 0.113 Uiso 1 calc R . .
C15C C 0.7029(6) 0.1134(5) -0.2373(15) 0.214(14) Uani 1 d . . .
H15C H 0.7182 0.0965 -0.2549 0.257 Uiso 1 calc R . .
H15D H 0.6862 0.1024 -0.2070 0.257 Uiso 1 calc R . .
O1D O 0.5213(16) 0.3799(10) -0.051(2) 0.38(4) Uani 0.58(4) d P . .
N1D N 0.5175(5) 0.3983(6) 0.0592(11) 0.162(7) Uani 1 d . . .
C1D C 0.529(2) 0.3749(13) 0.012(2) 0.34(5) Uani 0.58(4) d P . .
H1D H 0.5422 0.3570 0.0277 0.404 Uiso 0.58(4) calc PR . .
C2D C 0.5008(7) 0.4285(8) 0.0369(12) 0.193(11) Uani 1 d . . .
H2D1 H 0.5153 0.4471 0.0455 0.232 Uiso 1 calc R . .
H2D2 H 0.4810 0.4312 0.0660 0.232 Uiso 1 calc R . .
H2D3 H 0.4953 0.4274 -0.0154 0.232 Uiso 1 calc R . .
C3D C 0.5282(6) 0.3971(8) 0.1336(12) 0.217(13) Uani 1 d . . .
H3D1 H 0.5342 0.3747 0.1463 0.260 Uiso 1 calc R . .
H3D2 H 0.5107 0.4044 0.1661 0.260 Uiso 1 calc R . .
H3D3 H 0.5472 0.4113 0.1396 0.260 Uiso 1 calc R . .
O1E1 O 0.377(2) 1.271(5) 0.083(11) 0.53(16) Uani 0.50(14) d P . .
O1E2 O 0.383(2) 1.223(4) 0.116(5) 0.40(8) Uani 0.50(14) d P . .
N1E N 0.3496(7) 1.2298(8) 0.0272(17) 0.194(9) Uani 1 d . . .
C1E C 0.3688(10) 1.242(4) 0.085(4) 0.31(3) Uani 1 d . . .
C2E C 0.3326(7) 1.2491(8) -0.0205(13) 0.212(13) Uani 1 d . . .
H2E1 H 0.3128 1.2570 0.0037 0.254 Uiso 1 calc R . .
H2E2 H 0.3267 1.2365 -0.0642 0.254 Uiso 1 calc R . .
H2E3 H 0.3460 1.2676 -0.0351 0.254 Uiso 1 calc R . .
C3E C 0.3428(12) 1.1937(10) 0.019(3) 0.37(3) Uani 1 d . . .
H3E1 H 0.3255 1.1904 -0.0174 0.448 Uiso 1 calc R . .
H3E2 H 0.3361 1.1847 0.0663 0.448 Uiso 1 calc R . .
H3E3 H 0.3626 1.1826 0.0022 0.448 Uiso 1 calc R . .
O1F O 0.9814(7) 0.6782(8) -0.032(3) 0.43(3) Uani 1 d . . .
N1F N 0.9640(13) 0.7164(15) 0.014(4) 0.39(3) Uani 1 d . . .
C1F C 0.985(3) 0.660(6) 0.069(7) 1.07(17) Uani 1 d . . .
C2F C 0.927(2) 0.736(2) -0.017(4) 0.69(9) Uani 1 d . . .
H2F1 H 0.9232 0.7303 -0.0683 0.827 Uiso 1 calc R . .
H2F2 H 0.9300 0.7598 -0.0133 0.827 Uiso 1 calc R . .
H2F3 H 0.9091 0.7294 0.0137 0.827 Uiso 1 calc R . .
C3F C 0.9648(13) 0.7180(15) 0.113(3) 0.50(5) Uani 1 d . . .
H3F1 H 0.9426 0.7162 0.1317 0.597 Uiso 1 calc R . .
H3F2 H 0.9742 0.7387 0.1286 0.597 Uiso 1 calc R . .
H3F3 H 0.9780 0.7001 0.1316 0.597 Uiso 1 calc R . .
O1G O 0.322(3) 0.425(5) -0.109(5) 0.8(2) Uani 0.59(4) d P . .
N1G N 0.3237(11) 0.4012(12) 0.021(2) 0.157(16) Uani 0.59(4) d P . .
C1G C 0.3193(11) 0.444(2) -0.024(3) 0.23(3) Uani 0.59(4) d P . .
C2G C 0.340(2) 0.399(3) 0.063(5) 0.23(5) Uani 0.59(4) d P . .
C3G C 0.2974(14) 0.3802(11) 0.016(3) 0.20(3) Uani 0.59(4) d P . .
O1G2 O 0.358(7) 0.399(5) 0.019(14) 1.1(3) Uani 0.41(4) d P . .
N1G2 N 0.353(8) 0.358(7) 0.030(7) 1.0(3) Uani 0.41(4) d P . .
C1G2 C 0.347(3) 0.406(3) 0.091(6) 0.12(3) Uani 0.41(4) d P . .
C2G2 C 0.349(4) 0.337(3) 0.004(4) 0.42(11) Uani 0.41(4) d P . .
C3G2 C 0.300(2) 0.402(3) 0.011(5) 0.30(7) Uani 0.41(4) d P . .
O1H1 O 0.2459(16) 0.5534(9) -0.057(3) 0.27(3) Uani 0.50(6) d P . .
O1H2 O 0.3044(15) 0.482(2) -0.036(5) 0.31(4) Uani 0.50(6) d P . .
N1H N 0.2798(15) 0.512(2) -0.104(6) 0.61(7) Uani 1 d . . .
C1H1 C 0.263(2) 0.5332(18) -0.024(6) 0.29(6) Uani 0.50(6) d P . .
C1H2 C 0.268(3) 0.539(5) -0.140(8) 0.61(14) Uani 0.50(6) d P . .
C2H C 0.293(2) 0.5089(17) 0.012(5) 0.37(5) Uani 1 d . . .
C3H C 0.282(2) 0.498(3) -0.191(11) 1.2(2) Uani 1 d . . .
N1I N 0.4198(15) 0.851(2) 0.065(4) 0.59(5) Uani 1 d . . .
C1I C 0.3879(18) 0.8527(17) 0.176(5) 0.53(5) Uani 1 d . . .
N1J N 0.5466(14) 0.2940(19) 0.113(4) 0.58(4) Uani 1 d . . .

loop_
_atom_site_aniso_label
_atom_site_aniso_U_11
_atom_site_aniso_U_22
_atom_site_aniso_U_33
_atom_site_aniso_U_23
_atom_site_aniso_U_13
_atom_site_aniso_U_12
Mn1A 0.0425(9) 0.0396(9) 0.0395(9) 0.0021(6) 0.0054(7) 0.0010(7)
O1A 0.058(4) 0.046(4) 0.044(4) -0.008(3) 0.020(3) -0.004(4)
O2A 0.059(4) 0.048(4) 0.068(5) -0.001(4) 0.021(4) -0.015(4)
O3A 0.041(4) 0.056(4) 0.051(4) -0.002(3) 0.014(3) -0.006(3)
N1A 0.049(5) 0.033(5) 0.040(4) -0.008(4) 0.005(4) -0.010(4)
N2A 0.051(5) 0.043(5) 0.048(5) -0.009(4) 0.015(4) -0.013(4)
C1A 0.057(7) 0.032(6) 0.040(6) -0.004(5) 0.000(5) -0.009(5)
C2A 0.046(6) 0.032(6) 0.038(5) 0.000(5) 0.005(5) 0.000(5)
C3A 0.051(6) 0.033(6) 0.046(6) -0.003(5) 0.015(5) 0.000(5)
C4A 0.056(7) 0.042(7) 0.061(7) 0.001(5) 0.019(6) -0.008(5)
C5A 0.083(8) 0.042(6) 0.063(7) -0.007(6) -0.002(7) -0.005(7)
C6A 0.060(7) 0.049(7) 0.055(6) -0.010(6) 0.018(5) -0.003(6)
C7A 0.042(6) 0.043(6) 0.044(6) 0.013(5) 0.010(5) 0.001(5)
C8A 0.042(6) 0.040(6) 0.060(6) -0.010(5) 0.011(6) -0.002(6)
C9A 0.078(9) 0.076(9) 0.113(10) -0.028(8) 0.043(8) -0.034(7)
N3A 0.053(6) 0.079(6) 0.045(6) 0.001(5) 0.009(4) 0.019(5)
C10A 0.107(11) 0.114(11) 0.057(9) -0.003(7) 0.008(8) 0.052(9)
C11A 0.147(14) 0.192(17) 0.047(8) -0.007(9) -0.021(9) 0.106(14)
C12A 0.157(15) 0.206(18) 0.044(9) 0.032(9) -0.011(9) 0.132(15)
C13A 0.129(12) 0.156(14) 0.063(10) 0.029(9) 0.015(8) 0.098(12)
C14A 0.087(9) 0.096(9) 0.036(6) 0.007(6) 0.005(6) 0.035(8)
C15A 0.154(18) 0.28(3) 0.083(12) 0.023(15) 0.018(12) 0.069(19)
Mn1B 0.0531(10) 0.0390(9) 0.0568(10) -0.0041(7) 0.0146(7) -0.0036(7)
O1B 0.079(5) 0.042(4) 0.071(5) 0.010(4) 0.012(4) 0.009(4)
O2B 0.091(5) 0.046(5) 0.041(4) 0.004(4) -0.016(4) 0.005(4)
O3B 0.045(4) 0.048(4) 0.052(4) -0.014(3) -0.003(3) -0.003(3)
N1B 0.054(5) 0.044(5) 0.037(5) 0.009(4) 0.005(4) -0.006(4)
N2B 0.050(5) 0.042(5) 0.034(4) 0.008(4) -0.004(4) -0.006(4)
C1B 0.075(8) 0.051(8) 0.064(8) 0.011(7) 0.009(7) -0.006(6)
C2B 0.071(7) 0.064(9) 0.045(7) 0.018(6) -0.003(6) -0.007(6)
C3B 0.135(13) 0.084(10) 0.075(9) 0.017(8) -0.024(9) -0.007(9)
C4B 0.151(15) 0.119(14) 0.112(12) 0.032(12) -0.065(12) 0.006(12)
C5B 0.156(15) 0.066(11) 0.134(14) 0.029(10) -0.048(12) 0.024(10)
C6B 0.114(11) 0.058(8) 0.099(11) 0.027(8) -0.014(9) 0.011(8)
C7B 0.065(7) 0.041(7) 0.052(7) 0.011(6) 0.016(6) -0.004(6)
C8B 0.048(6) 0.041(7) 0.054(7) 0.000(5) 0.012(6) 0.002(5)
C9B 0.071(7) 0.062(7) 0.054(6) -0.001(5) -0.009(6) 0.004(6)
O4B 0.088(7) 0.060(5) 0.122(8) -0.011(5) 0.058(6) -0.010(5)
N3B 0.097(12) 0.173(16) 0.240(19) -0.112(15) 0.093(13) -0.067(11)
C10B 0.108(14) 0.165(18) 0.119(14) -0.054(12) 0.055(13) -0.036(14)
C11B 0.28(3) 0.098(14) 0.43(5) 0.10(2) 0.27(4) 0.027(17)
C12B 0.065(15) 0.40(5) 0.51(6) -0.07(5) 0.04(2) -0.07(2)
Mn1C 0.0647(11) 0.0375(9) 0.0340(9) 0.0000(7) -0.0027(7) -0.0030(7)
O1C 0.078(5) 0.048(4) 0.054(4) 0.011(3) 0.011(4) 0.006(4)
O2C 0.051(4) 0.045(4) 0.041(4) 0.003(3) 0.003(3) 0.005(3)
O3C 0.072(5) 0.045(4) 0.045(4) 0.004(4) -0.010(3) 0.007(4)
N1C 0.048(5) 0.047(5) 0.034(4) -0.005(4) -0.004(4) 0.002(4)
N2C 0.039(5) 0.054(5) 0.045(5) 0.004(4) 0.003(4) 0.003(5)
C1C 0.059(7) 0.051(7) 0.062(7) -0.006(6) 0.017(6) 0.001(6)
C2C 0.056(7) 0.045(6) 0.039(6) -0.007(5) 0.004(5) -0.005(6)
C3C 0.053(7) 0.057(7) 0.060(7) 0.002(5) 0.014(6) 0.008(6)
C4C 0.061(8) 0.075(9) 0.106(10) 0.007(8) 0.021(8) -0.004(7)
C5C 0.067(9) 0.096(10) 0.099(10) 0.004(9) 0.036(8) 0.002(8)
C6C 0.092(10) 0.082(9) 0.074(8) 0.008(7) 0.044(8) 0.010(8)
C7C 0.049(7) 0.043(6) 0.034(6) -0.002(5) -0.002(5) -0.005(6)
C8C 0.048(7) 0.039(6) 0.047(6) 0.002(5) -0.006(5) -0.004(5)
C9C 0.055(7) 0.073(8) 0.078(8) 0.019(6) 0.006(6) 0.020(6)
N3C 0.106(8) 0.055(7) 0.051(5) -0.010(5) -0.019(6) 0.001(6)
C10C 0.114(11) 0.073(9) 0.061(8) -0.016(7) -0.034(7) -0.009(8)
C11C 0.167(17) 0.079(10) 0.096(11) -0.026(9) -0.035(12) -0.010(11)
C12C 0.196(19) 0.104(13) 0.116(13) -0.080(10) -0.098(14) 0.034(13)
C13C 0.121(13) 0.110(13) 0.128(13) -0.039(11) -0.067(11) -0.007(11)
C14C 0.115(12) 0.093(10) 0.074(9) -0.023(8) -0.028(9) 0.010(9)
C15C 0.26(3) 0.134(18) 0.25(3) 0.028(18) -0.19(2) -0.039(18)
O1D 0.70(11) 0.23(4) 0.22(4) -0.12(3) -0.08(5) 0.21(5)
N1D 0.158(16) 0.192(19) 0.136(16) -0.018(16) -0.002(12) 0.007(14)
C1D 0.68(13) 0.25(6) 0.08(2) -0.13(3) -0.08(4) 0.08(6)
C2D 0.21(3) 0.25(3) 0.116(17) -0.02(2) 0.022(17) -0.04(3)
C3D 0.17(2) 0.35(4) 0.136(18) -0.07(2) -0.063(16) 0.08(2)
O1E1 0.26(9) 0.7(3) 0.6(2) -0.4(2) 0.18(11) -0.29(14)
O1E2 0.21(7) 0.63(17) 0.37(10) 0.25(10) -0.14(7) -0.05(8)
N1E 0.133(18) 0.22(3) 0.23(3) 0.05(2) 0.013(18) 0.047(18)
C1E 0.09(3) 0.57(12) 0.27(6) 0.10(7) -0.04(3) -0.06(5)
C2E 0.21(3) 0.29(4) 0.136(18) 0.03(2) -0.004(18) 0.08(3)
C3E 0.50(8) 0.19(4) 0.43(7) 0.02(4) 0.01(6) -0.06(4)
O1F 0.23(3) 0.29(3) 0.78(8) 0.22(4) 0.06(4) 0.02(2)
N1F 0.31(5) 0.41(6) 0.45(7) -0.16(6) 0.09(5) -0.13(4)
C1F 1.05(19) 1.7(4) 0.44(17) 0.0(2) -0.22(15) 0.9(3)
C2F 0.75(16) 0.78(16) 0.53(11) 0.41(12) -0.11(11) -0.49(14)
C3F 0.43(8) 0.60(10) 0.46(8) -0.24(8) 0.09(7) -0.35(8)
O1G 0.9(2) 1.1(5) 0.41(10) -0.3(2) 0.20(14) -0.9(3)
N1G 0.10(3) 0.24(4) 0.13(3) 0.03(3) -0.01(2) -0.04(3)
C1G 0.14(3) 0.32(7) 0.24(5) 0.04(5) 0.03(3) 0.14(5)
C2G 0.14(7) 0.31(13) 0.24(11) 0.11(8) 0.05(6) 0.08(8)
C3G 0.23(5) 0.17(4) 0.20(5) -0.04(3) 0.15(4) -0.06(3)
O1G2 1.1(5) 0.8(2) 1.2(4) 0.6(2) 0.8(4) 0.3(3)
N1G2 1.4(6) 1.2(4) 0.27(14) 0.1(2) -0.4(3) -1.0(4)
C1G2 0.06(5) 0.20(7) 0.10(4) -0.05(5) -0.05(3) 0.01(4)
C2G2 0.7(2) 0.41(13) 0.16(7) -0.16(8) 0.17(10) -0.43(15)
C3G2 0.17(7) 0.48(12) 0.23(8) -0.29(9) -0.18(6) 0.20(7)
O1H1 0.42(7) 0.16(3) 0.23(5) 0.06(3) -0.02(5) 0.01(4)
O1H2 0.20(5) 0.37(9) 0.35(10) 0.09(8) 0.01(5) -0.11(6)
N1H 0.39(6) 0.88(15) 0.56(10) 0.41(12) -0.18(8) -0.54(9)
C1H1 0.22(7) 0.25(6) 0.40(12) 0.30(8) -0.15(8) -0.04(5)
C1H2 0.19(11) 1.2(4) 0.40(12) 0.57(19) -0.15(10) -0.16(15)
C2H 0.32(7) 0.30(6) 0.48(13) 0.13(7) -0.05(8) -0.04(5)
C3H 0.51(10) 1.1(2) 2.0(4) 1.4(3) 0.9(2) 0.58(15)
N1I 0.46(7) 0.78(12) 0.52(9) -0.17(9) -0.17(7) 0.05(7)
C1I 0.47(9) 0.52(10) 0.60(11) -0.21(10) -0.27(9) 0.01(8)
N1J 0.42(6) 0.73(11) 0.60(9) 0.07(9) -0.16(7) -0.19(7)

loop_
_atom_type_symbol
_atom_type_description
_atom_type_scat_dispersion_real
_atom_type_scat_dispersion_imag
_atom_type_scat_source
C C 0.0033 0.0016 'International Tables Vol C Tables 4.2.6.8 and 6.1.1.4'
H H 0.0000 0.0000 'International Tables Vol C Tables 4.2.6.8 and 6.1.1.4'
N N 0.0061 0.0033 'International Tables Vol C Tables 4.2.6.8 and 6.1.1.4'
O O 0.0106 0.0060 'International Tables Vol C Tables 4.2.6.8 and 6.1.1.4'
Mn Mn 0.3368 0.7283 'International Tables Vol C Tables 4.2.6.8 and 6.1.1.4'

loop_
_geom_angle_atom_site_label_1
_geom_angle_atom_site_label_2
_geom_angle_atom_site_label_3
_geom_angle
_geom_angle_site_symmetry_1
_geom_angle_site_symmetry_3
_geom_angle_publ_flag
O1A Mn1A O3A 171.1(3) . . ?
O1A Mn1A N1A 91.0(3) . . ?
O3A Mn1A N1A 80.2(3) . . ?
O1A Mn1A O2C 95.3(3) . 13_655 ?
O3A Mn1A O2C 93.4(3) . 13_655 ?
N1A Mn1A O2C 172.9(3) . 13_655 ?
O1A Mn1A N2C 95.8(3) . 13_655 ?
O3A Mn1A N2C 84.9(3) . 13_655 ?
N1A Mn1A N2C 101.7(3) . 13_655 ?
O2C Mn1A N2C 74.6(3) 13_655 13_655 ?
O1A Mn1A N3A 92.2(3) . . ?
O3A Mn1A N3A 89.4(3) . . ?
N1A Mn1A N3A 92.4(3) . . ?
O2C Mn1A N3A 90.4(3) 13_655 . ?
N2C Mn1A N3A 163.6(3) 13_655 . ?
C1A O1A Mn1A 129.7(5) . . ?
C7A O2A Mn1B 119.3(6) . . ?
C8A O3A Mn1A 112.8(6) . . ?
C7A N1A N2A 116.1(7) . . ?
C7A N1A Mn1A 130.5(6) . . ?
N2A N1A Mn1A 113.4(5) . . ?
C8A N2A N1A 110.7(7) . . ?
C8A N2A Mn1B 140.3(6) . . ?
N1A N2A Mn1B 107.6(5) . . ?
O1A C1A C6A 117.4(8) . . ?
O1A C1A C2A 123.8(8) . . ?
C6A C1A C2A 118.8(9) . . ?
C3A C2A C1A 118.7(8) . . ?
C3A C2A C7A 117.5(8) . . ?
C1A C2A C7A 123.8(8) . . ?
C4A C3A C2A 121.3(8) . . ?
C5A C4A C3A 119.4(9) . . ?
C4A C5A C6A 120.5(9) . . ?
C1A C6A C5A 121.3(9) . . ?
O2A C7A N1A 120.6(8) . . ?
O2A C7A C2A 119.4(8) . . ?
N1A C7A C2A 120.0(8) . . ?
O3A C8A N2A 122.6(8) . . ?
O3A C8A C9A 118.4(9) . . ?
N2A C8A C9A 118.9(9) . . ?
C14A N3A C10A 115.3(9) . . ?
C14A N3A Mn1A 122.8(7) . . ?
C10A N3A Mn1A 121.9(8) . . ?
N3A C10A C11A 123.8(12) . . ?
C10A C11A C12A 119.9(12) . . ?
C13A C12A C11A 116.4(11) . . ?
C13A C12A C15A 120.6(14) . . ?
C11A C12A C15A 122.9(14) . . ?
C12A C13A C14A 119.4(12) . . ?
N3A C14A C13A 124.9(10) . . ?
C15C C15A C12A 111.7(19) 16_655 . ?
O1B Mn1B N1B 90.7(3) . . ?
O1B Mn1B O3B 170.5(3) . . ?
N1B Mn1B O3B 79.8(3) . . ?
O1B Mn1B O2A 91.9(3) . . ?
N1B Mn1B O2A 177.3(3) . . ?
O3B Mn1B O2A 97.6(3) . . ?
O1B Mn1B O4B 94.3(4) . . ?
N1B Mn1B O4B 94.7(3) . . ?
O3B Mn1B O4B 87.0(3) . . ?
O2A Mn1B O4B 85.7(3) . . ?
O1B Mn1B N2A 91.1(3) . . ?
N1B Mn1B N2A 103.7(3) . . ?
O3B Mn1B N2A 90.6(3) . . ?
O2A Mn1B N2A 75.6(3) . . ?
O4B Mn1B N2A 160.7(3) . . ?
C1B O1B Mn1B 130.1(7) . . ?
C7B O2B Mn1C 119.4(6) . . ?
C8B O3B Mn1B 112.8(6) . . ?
C7B N1B N2B 113.1(8) . . ?
C7B N1B Mn1B 131.3(7) . . ?
N2B N1B Mn1B 115.3(6) . . ?
C8B N2B N1B 108.7(7) . . ?
C8B N2B Mn1C 141.7(6) . . ?
N1B N2B Mn1C 108.7(5) . . ?
O1B C1B C2B 124.7(10) . . ?
O1B C1B C6B 116.7(11) . . ?
C2B C1B C6B 118.6(12) . . ?
C3B C2B C1B 118.9(11) . . ?
C3B C2B C7B 117.2(11) . . ?
C1B C2B C7B 123.9(10) . . ?
C4B C3B C2B 122.1(14) . . ?
C3B C4B C5B 116.4(14) . . ?
C6B C5B C4B 122.5(13) . . ?
C5B C6B C1B 121.2(13) . . ?
O2B C7B N1B 121.0(9) . . ?
O2B C7B C2B 120.1(10) . . ?
N1B C7B C2B 118.9(10) . . ?
O3B C8B N2B 123.2(9) . . ?
O3B C8B C9B 117.9(9) . . ?
N2B C8B C9B 118.7(9) . . ?
C10B O4B Mn1B 124.5(11) . . ?
C11B N3B C10B 125(3) . . ?
C11B N3B C12B 116.4(19) . . ?
C10B N3B C12B 118(3) . . ?
O4B C10B N3B 127(2) . . ?
O1C Mn1C O3C 170.3(3) . . ?
O1C Mn1C N1C 90.0(3) . . ?
O3C Mn1C N1C 80.4(3) . . ?
O1C Mn1C O2B 99.0(3) . . ?
O3C Mn1C O2B 90.5(3) . . ?
N1C Mn1C O2B 170.9(3) . . ?
O1C Mn1C N3C 90.7(4) . . ?
O3C Mn1C N3C 88.3(3) . . ?
N1C Mn1C N3C 95.5(3) . . ?
O2B Mn1C N3C 84.9(3) . . ?
O1C Mn1C N2B 94.1(3) . . ?
O3C Mn1C N2B 90.3(3) . . ?
N1C Mn1C N2B 105.2(3) . . ?
O2B Mn1C N2B 73.9(3) . . ?
N3C Mn1C N2B 158.7(3) . . ?
C1C O1C Mn1C 130.5(6) . . ?
C7C O2C Mn1A 119.5(6) . 13_655 ?
C8C O3C Mn1C 112.9(6) . . ?
C7C N1C N2C 115.9(7) . . ?
C7C N1C Mn1C 130.9(7) . . ?
N2C N1C Mn1C 112.9(6) . . ?
C8C N2C N1C 112.2(7) . . ?
C8C N2C Mn1A 137.6(6) . 13_655 ?
N1C N2C Mn1A 107.6(5) . 13_655 ?
O1C C1C C6C 117.6(10) . . ?
O1C C1C C2C 125.6(9) . . ?
C6C C1C C2C 116.8(10) . . ?
C3C C2C C1C 119.6(9) . . ?
C3C C2C C7C 119.0(9) . . ?
C1C C2C C7C 121.4(9) . . ?
C2C C3C C4C 122.4(10) . . ?
C3C C4C C5C 118.7(12) . . ?
C6C C5C C4C 120.1(11) . . ?
C5C C6C C1C 122.3(12) . . ?
O2C C7C N1C 120.8(8) . . ?
O2C C7C C2C 118.4(9) . . ?
N1C C7C C2C 120.7(9) . . ?
N2C C8C O3C 121.6(9) . . ?
N2C C8C C9C 121.4(9) . . ?
O3C C8C C9C 117.1(9) . . ?
C10C N3C C14C 115.8(11) . . ?
C10C N3C Mn1C 122.6(8) . . ?
C14C N3C Mn1C 120.7(8) . . ?
N3C C10C C11C 124.3(13) . . ?
C12C C11C C10C 119.6(14) . . ?
C11C C12C C13C 116.4(13) . . ?
C11C C12C C15C 118.1(15) . . ?
C13C C12C C15C 125.4(17) . . ?
C12C C13C C14C 121.4(15) . . ?
N3C C14C C13C 122.4(13) . . ?
C15A C15C C12C 114.3(18) 11_665 . ?
C1D N1D C3D 117(3) . . ?
C1D N1D C2D 126(3) . . ?
C3D N1D C2D 116(2) . . ?
O1D C1D N1D 112(5) . . ?
C2E N1E C1E 123(7) . . ?
C2E N1E C3E 114(4) . . ?
C1E N1E C3E 123(7) . . ?
O1E2 C1E O1E1 122(10) . . ?
O1E2 C1E N1E 114(10) . . ?
O1E1 C1E N1E 120(10) . . ?
C3F N1F C2F 108(5) . . ?
C3G2 N1G C2G 142(9) . . ?
C3G2 N1G C3G 39(7) . . ?
C2G N1G C3G 121(8) . . ?
C3G2 N1G O1G2 168(10) . . ?
C2G N1G O1G2 50(10) . . ?
C3G N1G O1G2 138(10) . . ?
C3G2 N1G C1G2 137(8) . . ?
C2G N1G C1G2 13(10) . . ?
C3G N1G C1G2 127(6) . . ?
O1G2 N1G C1G2 55(10) . . ?
O1H2 C1G O1G 109(9) . . ?
O1H2 C1G C3G2 134(4) . . ?
O1G C1G C3G2 86(7) . . ?
C1G2 C2G N1G 147(10) . . ?
C1G2 C2G O1G2 104(10) . . ?
N1G C2G O1G2 85(10) . . ?
C1G2 C2G C3G2 138(10) . . ?
N1G C2G C3G2 19(5) . . ?
O1G2 C2G C3G2 105(10) . . ?
C3G2 C3G N1G 46(6) . . ?
C2G O1G2 C1G2 27(10) . . ?
C2G O1G2 N1G 45(10) . . ?
C1G2 O1G2 N1G 69(10) . . ?
C2G C1G2 O1G2 49(10) . . ?
C2G C1G2 N1G 20(10) . . ?
O1G2 C1G2 N1G 56(10) . . ?
C3G C3G2 N1G 95(9) . . ?
C3G C3G2 C2G 90(8) . . ?
N1G C3G2 C2G 19(4) . . ?
C3G C3G2 C1G 157(10) . . ?
N1G C3G2 C1G 71(9) . . ?
C2G C3G2 C1G 82(6) . . ?
C1H1 O1H1 C1H2 85(7) . . ?
C2H O1H2 C1G 137(8) . . ?
C1H2 N1H C3H 82(9) . . ?
C1H2 N1H C1H1 82(10) . . ?
C3H N1H C1H1 158(6) . . ?
O1H1 C1H1 C3H 109(8) . 3 ?
O1H1 C1H1 C2H 169(8) . . ?
C3H C1H1 C2H 80(6) 3 . ?
O1H1 C1H1 N1H 99(7) . . ?
C3H C1H1 N1H 148(5) 3 . ?
C2H C1H1 N1H 76(6) . . ?
N1H C1H2 O1H1 92(7) . . ?
N1H C1H2 C3H 55(10) . . ?
O1H1 C1H2 C3H 141(8) . . ?
O1H2 C2H C1H1 116(8) . . ?
C1H1 C3H N1H 176(5) 4_454 . ?
C1H1 C3H C1H2 132(5) 4_454 . ?
N1H C3H C1H2 43(6) . . ?

loop_
_geom_bond_atom_site_label_1
_geom_bond_atom_site_label_2
_geom_bond_distance
_geom_bond_site_symmetry_2
_geom_bond_publ_flag
Mn1A O1A 1.845(6) . ?
Mn1A O3A 1.930(6) . ?
Mn1A N1A 1.953(7) . ?
Mn1A O2C 1.995(6) 13_655 ?
Mn1A N2C 2.253(8) 13_655 ?
Mn1A N3A 2.262(8) . ?
O1A C1A 1.348(11) . ?
O2A C7A 1.295(11) . ?
O2A Mn1B 1.977(7) . ?
O3A C8A 1.287(11) . ?
N1A C7A 1.326(11) . ?
N1A N2A 1.403(10) . ?
N2A C8A 1.302(11) . ?
N2A Mn1B 2.263(8) . ?
C1A C6A 1.369(13) . ?
C1A C2A 1.415(13) . ?
C2A C3A 1.403(12) . ?
C2A C7A 1.455(13) . ?
C3A C4A 1.373(13) . ?
C4A C5A 1.369(14) . ?
C5A C6A 1.392(14) . ?
C8A C9A 1.488(14) . ?
N3A C14A 1.310(13) . ?
N3A C10A 1.336(14) . ?
C10A C11A 1.368(17) . ?
C11A C12A 1.373(18) . ?
C12A C13A 1.370(19) . ?
C12A C15A 1.52(2) . ?
C13A C14A 1.372(16) . ?
C15A C15C 1.30(2) 16_655 ?
Mn1B O1B 1.857(7) . ?
Mn1B N1B 1.928(8) . ?
Mn1B O3B 1.930(6) . ?
Mn1B O4B 2.241(9) . ?
O1B C1B 1.326(13) . ?
O2B C7B 1.284(11) . ?
O2B Mn1C 1.986(6) . ?
O3B C8B 1.287(11) . ?
N1B C7B 1.348(13) . ?
N1B N2B 1.411(10) . ?
N2B C8B 1.302(12) . ?
N2B Mn1C 2.277(8) . ?
C1B C2B 1.402(15) . ?
C1B C6B 1.410(16) . ?
C2B C3B 1.399(16) . ?
C2B C7B 1.454(15) . ?
C3B C4B 1.395(19) . ?
C4B C5B 1.42(2) . ?
C5B C6B 1.326(19) . ?
C8B C9B 1.528(14) . ?
O4B C10B 1.24(2) . ?
N3B C11B 1.29(3) . ?
N3B C10B 1.33(2) . ?
N3B C12B 1.55(4) . ?
Mn1C O1C 1.855(7) . ?
Mn1C O3C 1.942(7) . ?
Mn1C N1C 1.966(8) . ?
Mn1C N3C 2.272(9) . ?
O1C C1C 1.317(12) . ?
O2C C7C 1.270(10) . ?
O2C Mn1A 1.995(6) 13_655 ?
O3C C8C 1.304(11) . ?
N1C C7C 1.312(12) . ?
N1C N2C 1.404(10) . ?
N2C C8C 1.304(11) . ?
N2C Mn1A 2.253(8) 13_655 ?
C1C C6C 1.426(15) . ?
C1C C2C 1.431(14) . ?
C2C C3C 1.374(13) . ?
C2C C7C 1.458(13) . ?
C3C C4C 1.386(15) . ?
C4C C5C 1.404(17) . ?
C5C C6C 1.357(17) . ?
C8C C9C 1.498(14) . ?
N3C C10C 1.327(15) . ?
N3C C14C 1.331(16) . ?
C10C C11C 1.406(17) . ?
C11C C12C 1.34(2) . ?
C12C C13C 1.38(2) . ?
C12C C15C 1.58(2) . ?
C13C C14C 1.384(18) . ?
C15C C15A 1.30(2) 11_665 ?
O1D C1D 1.20(5) . ?
N1D C1D 1.35(5) . ?
N1D C3D 1.40(2) . ?
N1D C2D 1.45(3) . ?
O1E1 C1E 1.20(14) . ?
O1E2 C1E 1.14(8) . ?
N1E C2E 1.34(3) . ?
N1E C1E 1.38(6) . ?
N1E C3E 1.49(4) . ?
O1F C1F 1.94(16) . ?
N1F C3F 1.76(7) . ?
N1F C2F 1.77(8) . ?
O1G C1G 1.69(10) . ?
N1G C3G2 0.98(7) . ?
N1G C2G 0.99(9) . ?
N1G C3G 1.36(6) . ?
N1G O1G2 1.4(3) . ?
N1G C1G2 1.57(10) . ?
C1G O1H2 1.65(10) . ?
C1G C3G2 1.99(15) . ?
C2G C1G2 0.65(14) . ?
C2G O1G2 1.08(17) . ?
C2G C3G2 1.86(11) . ?
C3G C3G2 0.87(12) . ?
O1G2 C1G2 1.4(2) . ?
N1G2 C2G2 1.0(2) . ?
O1H1 C1H1 1.22(7) . ?
O1H1 C1H2 1.81(19) . ?
O1H2 C2H 1.47(10) . ?
N1H C1H2 1.37(17) . ?
N1H C3H 1.7(2) . ?
N1H C1H1 1.79(12) . ?
C1H1 C3H 1.5(2) 3 ?
C1H1 C2H 1.68(9) . ?
C1H2 C3H 2.0(3) . ?
C3H C1H1 1.5(2) 4_454 ?
